data_9007931
loop_
_publ_author_name
'Wickleder, M. S.'

_publ_section_title
;
 Sodium selenite, Na2SeO3
;
_journal_name_full 'Acta Crystallographica, Section E'
_journal_page_first i103
_journal_page_last i104
_journal_paper_doi 10.1107/S1600536802019384
_journal_volume 58
_journal_year 2002
_chemical_formula_structural Na2SeO3
_chemical_formula_sum 'Na2 O3 Se'
_space_group_IT_number 14
_symmetry_space_group_name_Hall '-P 2ybc'
_symmetry_space_group_name_H-M 'P 1 21/c 1'
_cell_angle_alpha 90
_cell_angle_beta 91.11
_cell_angle_gamma 90
_cell_length_a 4.9089
_cell_length_b 10.0072
_cell_length_c 6.8535
_cell_formula_units_Z 4
_cell_volume 336.611
_exptl_crystal_density_diffrn 3.412
_cod_original_formula_sum 'Na2 Se O3'
_cod_database_code 9007931

loop_
_symmetry_equiv_pos_as_xyz
x,y,z
x,1/2-y,1/2+z
-x,1/2+y,1/2-z
-x,-y,-z

loop_
_atom_site_aniso_label
_atom_site_aniso_U_11
_atom_site_aniso_U_22
_atom_site_aniso_U_33
_atom_site_aniso_U_12
_atom_site_aniso_U_13
_atom_site_aniso_U_23
Na1 0.01830 0.01740 0.02130 -0.00180 0.00370 0.00410
Na2 0.01590 0.01480 0.02290 -0.00130 0.00110 -0.00360
Se 0.01120 0.00950 0.01360 0.00050 0.00239 -0.00020
O1 0.01310 0.01500 0.02130 0.00000 0.00390 -0.00160
O2 0.01900 0.01300 0.01900 0.00060 0.00350 0.00240
O3 0.01680 0.01600 0.01840 0.00170 0.00490 0.00160

loop_
_atom_site_label
_atom_site_fract_x
_atom_site_fract_y
_atom_site_fract_z
_atom_site_U_iso_or_equiv
Na1 0.24310 0.74700 0.41510 0.01900
Na2 0.73970 0.91330 0.65260 0.01790
Se 0.77619 0.91566 0.18757 0.01143
O1 0.75170 1.05670 0.32530 0.01630
O2 0.71520 0.79200 0.35230 0.01690
O3 1.11580 0.89960 0.16450 0.01690

_cod_duplicate_entry 2201317
